data_1570759
loop_
_publ_author_name
'Do&#xf1;agueda Suso, Beatriz'
'Wang, Zaoming'
'Kennedy, Alan R.'
'Fletcher, Ashleigh J.'
'Furukawa, Shuhei'
'Craig, Gavin A.'

_publ_section_title
;
 Improving the gas sorption capacity in lantern-type metal-organic
 polyhedra by a scrambled cage method.
;
_journal_issue 8
_journal_name_full 'Chemical science'
_journal_page_first 2857
_journal_page_last 2866
_journal_paper_doi 10.1039/d3sc06140j
_journal_volume 15
_journal_year 2024
_chemical_formula_sum 'C120 H104 Cu4 N12 O38'
_chemical_formula_weight 2576.31
_space_group_crystal_system monoclinic
_space_group_IT_number 14
_space_group_name_Hall '-P 2yn'
_space_group_name_H-M_alt 'P 1 21/n 1'
_atom_sites_solution_hydrogens mixed
_atom_sites_solution_primary iterative
_audit_creation_date 2023-10-10
_audit_creation_method
;
Olex2 1.5
(compiled 2021.12.09 svn.r5202d8cf for OlexSys, GUI svn.r6439)
;
_audit_update_record
;
2023-10-26 deposited with the CCDC.	2024-01-11 downloaded from the CCDC.
;
_cell_angle_alpha 90
_cell_angle_beta 93.538(1)
_cell_angle_gamma 90
_cell_formula_units_Z 2
_cell_length_a 19.7309(2)
_cell_length_b 16.8006(2)
_cell_length_c 24.9013(2)
_cell_measurement_reflns_used 36415
_cell_measurement_temperature 100(2)
_cell_measurement_theta_max 72.5980
_cell_measurement_theta_min 2.7750
_cell_volume 8238.82(15)
_computing_cell_refinement CrysalisPro
_computing_data_collection CrysalisPro
_computing_data_reduction CrysalisPro
_computing_molecular_graphics 'Olex2 1.5 (Dolomanov et al., 2009)'
_computing_publication_material 'Olex2 1.5 (Dolomanov et al., 2009)'
_computing_structure_refinement 'SHELXL 2019/3 (Sheldrick, 2015)'
_computing_structure_solution 'olex2.solve 1.5 (Bourhis et al., 2015)'
_diffrn_ambient_temperature 100(2)
_diffrn_measured_fraction_theta_full 0.999
_diffrn_measured_fraction_theta_max 0.990
_diffrn_measurement_device_type 'Rigaku Synergy-i'
_diffrn_measurement_method 'omega scans'
_diffrn_radiation_type CuK\a
_diffrn_radiation_wavelength 1.54184
_diffrn_reflns_av_R_equivalents 0.0294
_diffrn_reflns_av_unetI/netI 0.0209
_diffrn_reflns_Laue_measured_fraction_full 0.999
_diffrn_reflns_Laue_measured_fraction_max 0.990
_diffrn_reflns_limit_h_max 24
_diffrn_reflns_limit_h_min -24
_diffrn_reflns_limit_k_max 20
_diffrn_reflns_limit_k_min -20
_diffrn_reflns_limit_l_max 30
_diffrn_reflns_limit_l_min -30
_diffrn_reflns_number 88490
_diffrn_reflns_point_group_measured_fraction_full 0.999
_diffrn_reflns_point_group_measured_fraction_max 0.990
_diffrn_reflns_theta_full 70.000
_diffrn_reflns_theta_max 73.239
_diffrn_reflns_theta_min 2.775
_exptl_absorpt_coefficient_mu 1.126
_exptl_absorpt_correction_T_max 1.000
_exptl_absorpt_correction_T_min 0.373
_exptl_absorpt_correction_type gaussian
_exptl_absorpt_process_details
;
CrysAlisPro 1.171.42.92a (Rigaku Oxford Diffraction, 2023)
Numerical absorption correction based on gaussian integration over
a multifaceted crystal model
Empirical absorption correction using spherical harmonics,
implemented in SCALE3 ABSPACK scaling algorithm.
;
_exptl_crystal_colour 'light blue'
_exptl_crystal_colour_modifier light
_exptl_crystal_colour_primary blue
_exptl_crystal_density_diffrn 1.039
_exptl_crystal_description block
_exptl_crystal_F_000 2656
_exptl_crystal_size_max 0.36
_exptl_crystal_size_mid 0.16
_exptl_crystal_size_min 0.06
_refine_diff_density_max 0.984
_refine_diff_density_min -0.717
_refine_diff_density_rms 0.094
_refine_ls_extinction_method none
_refine_ls_goodness_of_fit_ref 1.048
_refine_ls_hydrogen_treatment constr
_refine_ls_matrix_type full
_refine_ls_number_parameters 854
_refine_ls_number_reflns 16376
_refine_ls_number_restraints 232
_refine_ls_restrained_S_all 1.047
_refine_ls_R_factor_all 0.0830
_refine_ls_R_factor_gt 0.0782
_refine_ls_shift/su_max 0.001
_refine_ls_shift/su_mean 0.000
_refine_ls_structure_factor_coef Fsqd
_refine_ls_weighting_details 'w=1/[\s^2^(Fo^2^)+(0.1418P)^2^+11.0328P] where P=(Fo^2^+2Fc^2^)/3'
_refine_ls_weighting_scheme calc
_refine_ls_wR_factor_gt 0.2422
_refine_ls_wR_factor_ref 0.2468
_reflns_Friedel_coverage 0.000
_reflns_number_gt 14452
_reflns_number_total 16376
_reflns_threshold_expression 'I > 2\s(I)'
_cod_data_source_file d3sc06140j2.cif
_cod_data_source_block bd652_100k
_cod_depositor_comments 'Adding full bibliography for 1570759--1570762.cif.'
_cod_database_code 1570759
_shelx_shelxl_version_number 2019/3
_shelx_space_group_comment
;
The symmetry employed for this shelxl refinement is uniquely defined
by the following loop, which should always be used as a source of
symmetry information in preference to the above space-group names.
They are only intended as comments.
;
_shelx_estimated_absorpt_t_max 0.896
_shelx_estimated_absorpt_t_min 0.806
_olex2_refinement_description
;
1. Fixed Uiso
 At 1.2 times of:
  All C(H) groups
 At 1.5 times of:
  All C(H,H,H) groups, All O(H,H) groups
2. Restrained distances
 O300-C302 = O1D-C1D = C202-O200 = O100-C100
 1.28 with sigma of 0.01
 N300-C303 = N300-C304 = N1D-C3D = N1D-C4D = N201-C201 = N201-C204
 1.48 with sigma of 0.01
 N100-C102 = N100-C103
 1.48 with sigma of 0.01
 C302-C301 = C1D-C2D = C202-C203 = C100-C101
 1.51 with sigma of 0.01
 C302-N300 = C1D-N1D = N201-C202 = C100-N100
 1.33 with sigma of 0.01
3. Rigid bond restraints
 O1D, N1D, C3D, C1D, C2D, C4D
 with sigma for 1-2 distances of 0.01 and sigma for 1-3 distances of 0.01
 C21, C22, C20, C25A, C24A, C23A
 with sigma for 1-2 distances of 0.01 and sigma for 1-3 distances of 0.01
 N100, C100, C101, O100, C102, C103
 with sigma for 1-2 distances of 0.01 and sigma for 1-3 distances of 0.01
 O1D, N1D, C1D, C2D, C3D, C4D
 with sigma for 1-2 distances of 0.01 and sigma for 1-3 distances of 0.01
 N300, C301, O300, C302, C303, C304
 with sigma for 1-2 distances of 0.01 and sigma for 1-3 distances of 0.01
 O200, N201, C201, C202, C203, C204
 with sigma for 1-2 distances of 0.01 and sigma for 1-3 distances of 0.01
4. Uiso/Uaniso restraints and constraints
O1D \\sim N1D \\sim C3D \\sim C1D \\sim C2D \\sim C4D: within 1.7A with sigma
of 0.02 and sigma for terminal atoms of 0.02 within 1.7A
C21 \\sim C22 \\sim C20 \\sim C25A \\sim C24A \\sim C23A: within 1.7A with
sigma of 0.02 and sigma for terminal atoms of 0.02 within 1.7A
N100 \\sim C100 \\sim C101 \\sim O100 \\sim C102 \\sim C103: within 1.7A with
sigma of 0.02 and sigma for terminal atoms of 0.02 within 1.7A
O1D \\sim N1D \\sim C1D \\sim C2D \\sim C3D \\sim C4D: within 1.7A with sigma
of 0.02 and sigma for terminal atoms of 0.02 within 1.7A
N300 \\sim C301 \\sim O300 \\sim C302 \\sim C303 \\sim C304: within 1.7A with
sigma of 0.02 and sigma for terminal atoms of 0.02 within 1.7A
O200 \\sim N201 \\sim C201 \\sim C202 \\sim C203 \\sim C204: within 1.7A with
sigma of 0.02 and sigma for terminal atoms of 0.02 within 1.7A
Uanis(C23B) = Uanis(C23A)
Uanis(C24B) = Uanis(C24A)
Uanis(C25B) = Uanis(C25A)
Uanis(O300) = Uanis(O200)
Uanis(N300) = Uanis(C202)
Uanis(C302) = Uanis(N201)
Uanis(C301) = Uanis(C204)
Uanis(C304) = Uanis(C203)
Uanis(O1D) = Uanis(O100)
Uanis(C4D) = Uanis(C101)
Uanis(C3D) = Uanis(C103)
Uanis(C2D) = Uanis(C102)
Uanis(O11) = Uanis(O11A)
5. Others
 Sof(C23B)=Sof(H23B)=Sof(C25B)=Sof(H25B)=Sof(C24B)=Sof(H24B)=Sof(O11A)=1-FVAR(1)
 Sof(C25A)=Sof(H25A)=Sof(C24A)=Sof(H24A)=Sof(C23A)=Sof(H23A)=Sof(O11)=FVAR(1)
 Sof(O200)=Sof(N201)=Sof(C201)=Sof(H20a)=Sof(H20b)=Sof(H20c)=Sof(C202)=
 Sof(C203)=Sof(H20d)=Sof(H20e)=Sof(H20f)=Sof(C204)=Sof(H20g)=Sof(H20h)=
 Sof(H20i)=1-FVAR(2)
 Sof(N300)=Sof(C301)=Sof(H30a)=Sof(H30b)=Sof(H30c)=Sof(O300)=Sof(C302)=
 Sof(C303)=Sof(H30d)=Sof(H30e)=Sof(H30f)=Sof(C304)=Sof(H30g)=Sof(H30h)=
 Sof(H30i)=FVAR(2)
 Sof(N100)=Sof(C100)=Sof(C101)=Sof(H10a)=Sof(H10b)=Sof(H10c)=Sof(O100)=
 Sof(C102)=Sof(H10d)=Sof(H10e)=Sof(H10f)=Sof(C103)=Sof(H10g)=Sof(H10h)=
 Sof(H10i)=1-FVAR(3)
 Sof(O1D)=Sof(N1D)=Sof(C1D)=Sof(C2D)=Sof(H2Da)=Sof(H2Db)=Sof(H2Dc)=Sof(C3D)=
 Sof(H3Da)=Sof(H3Db)=Sof(H3Dc)=Sof(C4D)=Sof(H4Da)=Sof(H4Db)=Sof(H4Dc)=FVAR(3)
6.a Rotating group:
 O1W(H1Wa,H1Wb)
6.b Ternary CH refined with riding coordinates:
 C36(H36), C38(H38), C17(H17), C37(H37), C11(H11), C15(H15), C10(H10),
 C43(H43), C42(H42), C41(H41), C16(H16), C12(H12)
6.c Me refined with riding coordinates:
 C2D(H2Da,H2Db,H2Dc), C3D(H3Da,H3Db,H3Dc), C301(H30a,H30b,H30c), C4D(H4Da,H4Db,
 H4Dc), C303(H30d,H30e,H30f), C304(H30g,H30h,H30i), C201(H20a,H20b,H20c),
 C203(H20d,H20e,H20f), C204(H20g,H20h,H20i), C101(H10a,H10b,H10c), C102(H10d,
 H10e,H10f), C103(H10g,H10h,H10i)
6.d Aromatic/amide H refined with riding coordinates:
 C47(H47), C29(H29), C49(H49), C40(H40), C51(H51), C39(H39), C3(H3), C21(H21),
 C50(H50), C14(H14), C33(H33), C13(H13), C31(H31), C7(H7), C5(H5), C32(H32),
 C6(H6), C23B(H23B), C25B(H25B), C24B(H24B), C25A(H25A), C24A(H24A), C23A(H23A)
;
_smtbx_masks_void_probe_radius 1.2
_smtbx_masks_void_truncation_radius 1.2
_olex2_submission_special_instructions 'No special instructions were received'

loop_
_space_group_symop_operation_xyz
'x, y, z'
'-x+1/2, y+1/2, -z+1/2'
'-x, -y, -z'
'x-1/2, -y-1/2, z-1/2'

loop_
_atom_site_label
_atom_site_type_symbol
_atom_site_fract_x
_atom_site_fract_y
_atom_site_fract_z
_atom_site_U_iso_or_equiv
_atom_site_adp_type
_atom_site_occupancy
_atom_site_site_symmetry_order
_atom_site_calc_flag
_atom_site_refinement_flags_posn
_atom_site_refinement_flags_adp
_atom_site_refinement_flags_occupancy
_atom_site_disorder_assembly
_atom_site_disorder_group
Cu1 Cu 0.90233(2) 0.45772(3) 0.64678(2) 0.04037(15) Uani 1 1 d . . . . .
Cu2 Cu 0.84940(3) 0.43805(3) 0.74087(2) 0.04361(15) Uani 1 1 d . . . . .
O8 O 1.12872(14) 0.65294(15) 0.36628(10) 0.0513(6) Uani 1 1 d . . . . .
O6 O 1.01347(13) 0.58154(17) 0.31601(10) 0.0516(6) Uani 1 1 d . . . . .
O3 O 0.92379(14) 0.56451(15) 0.67577(10) 0.0519(6) Uani 1 1 d . . . . .
O7 O 1.17781(15) 0.66700(15) 0.28823(11) 0.0566(7) Uani 1 1 d . . . . .
O1 O 0.81061(13) 0.49418(17) 0.62421(10) 0.0533(6) Uani 1 1 d . . . . .
O2 O 0.76721(14) 0.48267(18) 0.70508(10) 0.0564(6) Uani 1 1 d . . . . .
O5 O 1.06002(14) 0.60313(18) 0.23747(11) 0.0578(7) Uani 1 1 d . . . . .
O4 O 0.88292(14) 0.54562(15) 0.75683(10) 0.0527(6) Uani 1 1 d . . . . .
O1D O 0.8113(12) 0.4094(11) 0.8181(15) 0.0535(14) Uani 0.737(9) 1 d D U P A 1
O1W O 0.94236(14) 0.47517(17) 0.56928(10) 0.0565(6) Uani 1 1 d . . . . .
H1WA H 0.945567 0.525776 0.548349 0.085 Uiso 1 1 d R U . . .
H1WB H 0.962508 0.435014 0.545165 0.085 Uiso 1 1 d R U . . .
N3 N 1.02581(13) 0.83821(16) 0.68210(11) 0.0393(6) Uani 1 1 d . . . . .
O14 O 1.13568(14) 0.8193(2) 0.71307(11) 0.0702(9) Uani 1 1 d . . . . .
O10 O 0.58998(16) 0.4722(2) 0.46056(13) 0.0707(8) Uani 1 1 d . . . . .
O13 O 0.92933(14) 0.8622(3) 0.62752(12) 0.0785(10) Uani 1 1 d . . . . .
N4 N 1.16679(18) 0.9098(2) 0.46301(13) 0.0557(8) Uani 1 1 d . . . . .
O15 O 1.05301(17) 0.9239(2) 0.43216(12) 0.0712(9) Uani 1 1 d . . . . .
N2 N 0.76694(16) 0.6474(3) 0.28235(14) 0.0624(9) Uani 1 1 d . . . . .
N1 N 0.61998(15) 0.5909(2) 0.50005(13) 0.0538(7) Uani 1 1 d . . . . .
O9 O 0.6598(3) 0.7175(2) 0.51545(15) 0.0952(12) Uani 1 1 d . . . . .
C52 C 1.16258(17) 0.6905(2) 0.33364(14) 0.0430(7) Uani 1 1 d . . . . .
C48 C 1.18754(17) 0.7716(2) 0.35044(14) 0.0436(7) Uani 1 1 d . . . . .
O16 O 1.26422(16) 0.9034(3) 0.51562(14) 0.0887(12) Uani 1 1 d . . . . .
C47 C 1.16888(17) 0.8034(2) 0.39910(14) 0.0440(7) Uani 1 1 d . . . . .
H47 H 1.141252 0.773400 0.421620 0.053 Uiso 1 1 calc R U . . .
C29 C 0.96925(16) 0.7145(2) 0.70351(13) 0.0414(7) Uani 1 1 d . . . . .
H29 H 0.974073 0.696908 0.667690 0.050 Uiso 1 1 calc R U . . .
C46 C 1.19068(18) 0.8784(2) 0.41443(14) 0.0460(7) Uani 1 1 d . . . . .
C28 C 0.93747(17) 0.6663(2) 0.73964(13) 0.0422(7) Uani 1 1 d . . . . .
O12 O 0.7304(2) 0.5203(2) 0.26404(18) 0.0970(12) Uani 1 1 d . . . . .
C1 C 0.76270(19) 0.4977(2) 0.65536(14) 0.0473(8) Uani 1 1 d . . . . .
C26 C 1.01137(19) 0.6014(2) 0.26720(14) 0.0490(8) Uani 1 1 d . . . . .
C49 C 1.2297(2) 0.8154(2) 0.31915(15) 0.0510(8) Uani 1 1 d . . . . .
H49 H 1.243874 0.793515 0.286506 0.061 Uiso 1 1 calc R U . . .
C2 C 0.69453(18) 0.5196(2) 0.63076(14) 0.0469(8) Uani 1 1 d . . . . .
C35 C 1.09483(17) 0.8513(2) 0.68326(13) 0.0472(8) Uani 1 1 d . . . . .
C4 C 0.62531(18) 0.5639(2) 0.55450(15) 0.0517(8) Uani 1 1 d . . . . .
C40 C 1.1226(2) 0.8059(2) 0.57205(14) 0.0506(8) Uani 1 1 d . . . . .
H40 H 1.142974 0.754596 0.572767 0.061 Uiso 1 1 calc R U . . .
C27 C 0.91242(17) 0.5861(2) 0.72269(13) 0.0440(7) Uani 1 1 d . . . . .
C51 C 1.2315(2) 0.9229(2) 0.38206(16) 0.0517(8) Uani 1 1 d . . . . .
H51 H 1.245533 0.975054 0.392483 0.062 Uiso 1 1 calc R U . . .
C30 C 0.99385(16) 0.7882(2) 0.71992(13) 0.0418(7) Uani 1 1 d . . . . .
C34 C 0.98959(18) 0.8744(2) 0.63938(14) 0.0511(9) Uani 1 1 d . . . . .
C39 C 1.06323(18) 0.8197(2) 0.54834(14) 0.0492(8) Uani 1 1 d . . . . .
H39 H 1.037545 0.778972 0.530131 0.059 Uiso 1 1 calc R U . . .
C3 C 0.68805(18) 0.5467(2) 0.57733(15) 0.0481(8) Uani 1 1 d . . . . .
H3 H 0.727133 0.552846 0.557274 0.058 Uiso 1 1 calc R U . . .
C21 C 0.88782(19) 0.6264(2) 0.27324(15) 0.0517(8) Uani 1 1 d . U . . .
H21 H 0.893139 0.614374 0.310533 0.062 Uiso 1 1 calc R U . . .
C19 C 0.72314(19) 0.5831(3) 0.28600(18) 0.0578(9) Uani 1 1 d . . . . .
C36 C 1.0376(2) 0.9261(2) 0.61058(15) 0.0579(10) Uani 1 1 d . . . . .
H36 H 1.024476 0.983322 0.613580 0.069 Uiso 1 1 calc R U . . .
C38 C 1.0381(2) 0.9015(3) 0.55120(15) 0.0564(10) Uani 1 1 d . . . . .
H38 H 0.991934 0.906741 0.532604 0.068 Uiso 1 1 calc R U . . .
C17 C 0.66759(18) 0.6072(3) 0.32180(16) 0.0536(9) Uani 1 1 d . . . . .
H17 H 0.622666 0.605792 0.300910 0.064 Uiso 1 1 calc R U . . .
C50 C 1.2514(2) 0.8904(2) 0.33476(16) 0.0572(10) Uani 1 1 d . . . . .
H50 H 1.280095 0.919777 0.312787 0.069 Uiso 1 1 calc R U . . .
C14 C 0.73179(19) 0.5609(3) 0.40312(16) 0.0540(9) Uani 1 1 d . . . . .
H14 H 0.759649 0.516181 0.412173 0.065 Uiso 1 1 calc R U . . .
C37 C 1.1064(2) 0.9118(3) 0.63859(15) 0.0607(11) Uani 1 1 d . . . . .
H37 H 1.125032 0.962581 0.654444 0.073 Uiso 1 1 calc R U . . .
C11 C 0.60950(18) 0.5886(3) 0.40562(17) 0.0584(10) Uani 1 1 d . . . . .
H11 H 0.564940 0.589523 0.384194 0.070 Uiso 1 1 calc R U . . .
C44 C 1.0981(2) 0.9304(2) 0.46769(17) 0.0589(10) Uani 1 1 d . . . . .
C9 C 0.60383(18) 0.5415(3) 0.45633(17) 0.0544(9) Uani 1 1 d . . . . .
C33 C 0.9327(2) 0.6923(3) 0.79306(15) 0.0613(11) Uani 1 1 d . . . . .
H33 H 0.911029 0.659741 0.818099 0.074 Uiso 1 1 calc R U . . .
C13 C 0.74935(19) 0.6318(3) 0.41745(16) 0.0645(12) Uani 1 1 d . . . . .
H13 H 0.791136 0.643520 0.436840 0.077 Uiso 1 1 calc R U . . .
C22 C 0.9433(2) 0.6236(3) 0.24243(16) 0.0660(11) Uani 1 1 d . U . . .
C31 C 0.9890(2) 0.8153(3) 0.77227(15) 0.0583(10) Uani 1 1 d . . . . .
H31 H 1.005255 0.866495 0.782874 0.070 Uiso 1 1 calc R U . . .
C7 C 0.6368(2) 0.5114(3) 0.65973(17) 0.0611(10) Uani 1 1 d . . . . .
H7 H 0.640982 0.495453 0.696393 0.073 Uiso 1 1 calc R U . . .
C15 C 0.66572(19) 0.5524(2) 0.37169(16) 0.0529(8) Uani 1 1 d . . . . .
H15 H 0.655903 0.495810 0.361493 0.063 Uiso 1 1 calc R U . . .
C5 C 0.5659(2) 0.5560(3) 0.58211(19) 0.0676(12) Uani 1 1 d . . . . .
H5 H 0.522701 0.569996 0.565946 0.081 Uiso 1 1 calc R U . . .
C10 C 0.6296(2) 0.6720(3) 0.42372(19) 0.0652(11) Uani 1 1 d . . . . .
H10 H 0.592894 0.710709 0.412472 0.078 Uiso 1 1 calc R U . . .
C43 C 1.1575(3) 0.9455(3) 0.55321(17) 0.0686(13) Uani 1 1 d . . . . .
H43 H 1.173688 0.996998 0.569580 0.082 Uiso 1 1 calc R U . . .
C42 C 1.0893(2) 0.9548(2) 0.52535(16) 0.0597(10) Uani 1 1 d . . . . .
H42 H 1.074484 1.011591 0.526790 0.072 Uiso 1 1 calc R U . . .
C41 C 1.15619(18) 0.8766(3) 0.59801(15) 0.0639(12) Uani 1 1 d . . . . .
H41 H 1.202187 0.864474 0.615154 0.077 Uiso 1 1 calc R U . . .
C45 C 1.2051(2) 0.9168(3) 0.51096(17) 0.0678(12) Uani 1 1 d . . . . .
C8 C 0.6383(2) 0.6678(3) 0.48446(19) 0.0651(11) Uani 1 1 d . . . . .
C32 C 0.9594(3) 0.7648(3) 0.80890(16) 0.0729(14) Uani 1 1 d . . . . .
H32 H 0.957651 0.780867 0.845362 0.087 Uiso 1 1 calc R U . . .
N1D N 0.7810(3) 0.2821(3) 0.8348(2) 0.0685(16) Uani 0.737(9) 1 d D U P A 1
C16 C 0.6845(2) 0.6918(3) 0.33865(18) 0.0649(11) Uani 1 1 d . . . . .
H16 H 0.646826 0.728482 0.326131 0.078 Uiso 1 1 calc R U . . .
C12 C 0.6965(3) 0.6963(3) 0.40034(19) 0.0690(11) Uani 1 1 d . . . . .
H12 H 0.711445 0.750506 0.412585 0.083 Uiso 1 1 calc R U . . .
C6 C 0.5735(2) 0.5264(4) 0.63505(19) 0.0742(13) Uani 1 1 d . . . . .
H6 H 0.534235 0.516498 0.654210 0.089 Uiso 1 1 calc R U . . .
C18 C 0.7483(3) 0.7115(4) 0.3108(2) 0.0874(17) Uani 1 1 d . . . . .
C20 C 0.8248(2) 0.6465(4) 0.25066(19) 0.0815(16) Uani 1 1 d . U . . .
N300 N 0.9248(6) 0.7192(5) 0.4617(4) 0.0846(16) Uani 0.629(5) 1 d D U P B 1
C1D C 0.7654(3) 0.3555(4) 0.8167(2) 0.0618(16) Uani 0.737(9) 1 d D U P A 1
C2D C 0.6937(6) 0.3682(7) 0.7940(6) 0.086(3) Uani 0.737(9) 1 d D U P A 1
H2DA H 0.667779 0.318779 0.797170 0.130 Uiso 0.737(9) 1 calc R U P A 1
H2DB H 0.672410 0.410600 0.814099 0.130 Uiso 0.737(9) 1 calc R U P A 1
H2DC H 0.694139 0.383314 0.756034 0.130 Uiso 0.737(9) 1 calc R U P A 1
C3D C 0.7294(4) 0.2199(5) 0.8411(5) 0.081(2) Uani 0.737(9) 1 d D U P A 1
H3DA H 0.751466 0.171106 0.854790 0.121 Uiso 0.737(9) 1 calc R U P A 1
H3DB H 0.696667 0.238146 0.866473 0.121 Uiso 0.737(9) 1 calc R U P A 1
H3DC H 0.705591 0.209110 0.806109 0.121 Uiso 0.737(9) 1 calc R U P A 1
C23B C 0.9377(5) 0.6165(7) 0.1853(3) 0.073(2) Uani 0.573(5) 1 d . . P C 2
H23B H 0.975362 0.603253 0.165048 0.088 Uiso 0.573(5) 1 calc R U P C 2
C301 C 0.8741(7) 0.6825(12) 0.5447(5) 0.090(3) Uani 0.629(5) 1 d D U P B 1
H30A H 0.852552 0.734479 0.538228 0.135 Uiso 0.629(5) 1 calc R U P B 1
H30B H 0.839203 0.641028 0.544173 0.135 Uiso 0.629(5) 1 calc R U P B 1
H30C H 0.899343 0.682849 0.579854 0.135 Uiso 0.629(5) 1 calc R U P B 1
C4D C 0.8513(3) 0.2610(5) 0.8500(4) 0.078(2) Uani 0.737(9) 1 d D U P A 1
H4DA H 0.853445 0.205599 0.862218 0.117 Uiso 0.737(9) 1 calc R U P A 1
H4DB H 0.878795 0.267297 0.818786 0.117 Uiso 0.737(9) 1 calc R U P A 1
H4DC H 0.868875 0.296025 0.879071 0.117 Uiso 0.737(9) 1 calc R U P A 1
O300 O 0.9567(5) 0.6012(5) 0.5012(4) 0.127(2) Uani 0.629(5) 1 d D U P B 1
C302 C 0.9223(4) 0.6660(5) 0.5013(3) 0.0772(15) Uani 0.629(5) 1 d D U P B 1
C25B C 0.8177(5) 0.6373(8) 0.1927(4) 0.083(2) Uani 0.573(5) 1 d . . P C 2
H25B H 0.773488 0.635964 0.175372 0.099 Uiso 0.573(5) 1 calc R U P C 2
C303 C 0.8901(5) 0.7956(6) 0.4541(5) 0.103(3) Uani 0.629(5) 1 d D U P B 1
H30D H 0.903190 0.820111 0.420551 0.154 Uiso 0.629(5) 1 calc R U P B 1
H30E H 0.840914 0.787206 0.452315 0.154 Uiso 0.629(5) 1 calc R U P B 1
H30F H 0.903105 0.830858 0.484404 0.154 Uiso 0.629(5) 1 calc R U P B 1
C304 C 0.9682(6) 0.6975(8) 0.4187(4) 0.108(3) Uani 0.629(5) 1 d D U P B 1
H30G H 0.966953 0.739797 0.391603 0.162 Uiso 0.629(5) 1 calc R U P B 1
H30H H 1.014966 0.690465 0.433708 0.162 Uiso 0.629(5) 1 calc R U P B 1
H30I H 0.952001 0.647649 0.402061 0.162 Uiso 0.629(5) 1 calc R U P B 1
C24B C 0.8736(5) 0.6304(9) 0.1616(4) 0.095(3) Uani 0.573(5) 1 d . . P C 2
H24B H 0.867647 0.635215 0.123596 0.114 Uiso 0.573(5) 1 calc R U P C 2
C25A C 0.8130(6) 0.6950(11) 0.2046(5) 0.083(2) Uani 0.427(5) 1 d . U P C 1
H25A H 0.771173 0.721093 0.195482 0.099 Uiso 0.427(5) 1 calc R U P C 1
C24A C 0.8710(7) 0.7002(12) 0.1733(5) 0.095(3) Uani 0.427(5) 1 d . U P C 1
H24A H 0.867675 0.724998 0.138994 0.114 Uiso 0.427(5) 1 calc R U P C 1
C23A C 0.9327(6) 0.6684(10) 0.1939(5) 0.073(2) Uani 0.427(5) 1 d . U P C 1
H23A H 0.971275 0.677505 0.173683 0.088 Uiso 0.427(5) 1 calc R U P C 1
O11 O 0.7573(5) 0.7882(5) 0.3113(4) 0.0746(14) Uani 0.427(5) 1 d . . P C 1
O200 O 0.9688(8) 0.6260(8) 0.4732(7) 0.127(2) Uani 0.371(5) 1 d D U P B 2
N201 N 0.8985(6) 0.7194(6) 0.5012(5) 0.0772(15) Uani 0.371(5) 1 d D U P B 2
C201 C 0.8666(6) 0.7973(7) 0.4927(6) 0.069(3) Uani 0.371(5) 1 d D U P B 2
H20A H 0.839535 0.810003 0.523267 0.103 Uiso 0.371(5) 1 calc R U P B 2
H20B H 0.901785 0.837885 0.489532 0.103 Uiso 0.371(5) 1 calc R U P B 2
H20C H 0.837028 0.796219 0.459585 0.103 Uiso 0.371(5) 1 calc R U P B 2
C202 C 0.9375(13) 0.6915(11) 0.4637(7) 0.0846(16) Uani 0.371(5) 1 d D U P B 2
C203 C 0.9442(12) 0.7415(13) 0.4142(7) 0.108(3) Uani 0.371(5) 1 d D U P B 2
H20D H 0.915458 0.788798 0.416022 0.162 Uiso 0.371(5) 1 calc R U P B 2
H20E H 0.991668 0.757787 0.412011 0.162 Uiso 0.371(5) 1 calc R U P B 2
H20F H 0.929923 0.710286 0.382183 0.162 Uiso 0.371(5) 1 calc R U P B 2
C204 C 0.8927(15) 0.675(2) 0.5523(9) 0.090(3) Uani 0.371(5) 1 d D U P B 2
H20G H 0.862106 0.704276 0.574968 0.135 Uiso 0.371(5) 1 calc R U P B 2
H20H H 0.874510 0.622153 0.544526 0.135 Uiso 0.371(5) 1 calc R U P B 2
H20I H 0.937647 0.671017 0.571069 0.135 Uiso 0.371(5) 1 calc R U P B 2
N100 N 0.7477(7) 0.3044(10) 0.8239(7) 0.068(3) Uani 0.263(9) 1 d D U P A 2
C100 C 0.8056(7) 0.3439(10) 0.8340(6) 0.060(3) Uani 0.263(9) 1 d D U P A 2
C101 C 0.8648(10) 0.2995(14) 0.8607(11) 0.078(2) Uani 0.263(9) 1 d D U P A 2
H10A H 0.849568 0.247295 0.872777 0.117 Uiso 0.263(9) 1 calc R U P A 2
H10B H 0.899959 0.292237 0.834958 0.117 Uiso 0.263(9) 1 calc R U P A 2
H10C H 0.883543 0.329944 0.891726 0.117 Uiso 0.263(9) 1 calc R U P A 2
O100 O 0.807(3) 0.414(3) 0.814(4) 0.0535(14) Uani 0.263(9) 1 d D U P A 2
C102 C 0.6951(19) 0.344(2) 0.7882(18) 0.086(3) Uani 0.263(9) 1 d D U P A 2
H10D H 0.655076 0.308944 0.783835 0.130 Uiso 0.263(9) 1 calc R U P A 2
H10E H 0.682186 0.394246 0.804090 0.130 Uiso 0.263(9) 1 calc R U P A 2
H10F H 0.713035 0.353249 0.752969 0.130 Uiso 0.263(9) 1 calc R U P A 2
C103 C 0.7497(15) 0.2180(12) 0.8357(16) 0.081(2) Uani 0.263(9) 1 d D U P A 2
H10G H 0.704795 0.194770 0.826896 0.121 Uiso 0.263(9) 1 calc R U P A 2
H10H H 0.783201 0.192329 0.813919 0.121 Uiso 0.263(9) 1 calc R U P A 2
H10I H 0.762396 0.209704 0.873911 0.121 Uiso 0.263(9) 1 calc R U P A 2
O11A O 0.7938(4) 0.7631(4) 0.3159(3) 0.0746(14) Uani 0.573(5) 1 d . . P C 2

loop_
_atom_site_aniso_label
_atom_site_aniso_U_11
_atom_site_aniso_U_22
_atom_site_aniso_U_33
_atom_site_aniso_U_23
_atom_site_aniso_U_13
_atom_site_aniso_U_12
Cu1 0.0463(3) 0.0401(3) 0.0361(3) 0.00317(18) 0.01390(19) 0.00137(19)
Cu2 0.0558(3) 0.0389(3) 0.0380(3) 0.00259(19) 0.0180(2) -0.0001(2)
O8 0.0636(15) 0.0443(13) 0.0488(13) -0.0009(10) 0.0262(11) -0.0069(11)
O6 0.0499(13) 0.0627(16) 0.0432(13) 0.0099(11) 0.0105(10) 0.0029(11)
O3 0.0696(16) 0.0467(13) 0.0414(13) -0.0009(10) 0.0209(11) -0.0083(12)
O7 0.0782(17) 0.0451(13) 0.0498(14) -0.0056(11) 0.0313(13) -0.0074(12)
O1 0.0498(13) 0.0664(16) 0.0447(13) 0.0106(12) 0.0123(10) 0.0077(12)
O2 0.0600(15) 0.0683(17) 0.0423(13) 0.0087(12) 0.0157(11) 0.0057(13)
O5 0.0626(15) 0.0666(17) 0.0461(13) 0.0125(12) 0.0178(12) 0.0017(13)
O4 0.0728(17) 0.0452(13) 0.0427(13) -0.0008(10) 0.0261(12) -0.0100(12)
O1D 0.066(3) 0.056(2) 0.042(7) 0.0126(14) 0.025(2) 0.005(2)
O1W 0.0679(16) 0.0608(16) 0.0428(13) 0.0063(12) 0.0201(12) 0.0035(13)
N3 0.0420(13) 0.0398(14) 0.0374(13) 0.0026(11) 0.0126(11) 0.0006(11)
O14 0.0467(14) 0.123(3) 0.0408(13) 0.0000(16) 0.0033(11) 0.0033(16)
O10 0.0653(18) 0.079(2) 0.0685(19) 0.0023(16) 0.0076(14) -0.0244(16)
O13 0.0479(15) 0.132(3) 0.0569(17) 0.0224(18) 0.0131(12) 0.0238(17)
N4 0.075(2) 0.0506(17) 0.0449(16) -0.0072(13) 0.0311(15) -0.0044(15)
O15 0.0752(19) 0.089(2) 0.0511(16) 0.0198(15) 0.0197(14) 0.0329(17)
N2 0.0416(16) 0.088(3) 0.0566(19) 0.0156(18) -0.0071(14) -0.0143(16)
N1 0.0436(15) 0.065(2) 0.0532(17) 0.0030(15) 0.0036(13) 0.0060(14)
O9 0.156(4) 0.059(2) 0.073(2) -0.0115(17) 0.031(2) -0.008(2)
C52 0.0449(16) 0.0400(16) 0.0459(17) 0.0017(14) 0.0166(13) 0.0062(13)
C48 0.0459(17) 0.0424(17) 0.0444(17) 0.0007(14) 0.0178(13) 0.0039(13)
O16 0.0555(18) 0.148(4) 0.0641(19) -0.005(2) 0.0179(14) -0.014(2)
C47 0.0491(17) 0.0405(17) 0.0447(17) 0.0045(14) 0.0225(14) 0.0001(14)
C29 0.0463(16) 0.0442(17) 0.0349(15) 0.0004(13) 0.0132(13) 0.0012(13)
C46 0.0529(18) 0.0470(18) 0.0403(17) -0.0011(14) 0.0202(14) 0.0005(15)
C28 0.0461(16) 0.0440(17) 0.0378(16) -0.0019(13) 0.0120(13) -0.0017(13)
O12 0.108(3) 0.077(2) 0.111(3) -0.004(2) 0.049(2) -0.007(2)
C1 0.0553(19) 0.0448(18) 0.0432(17) -0.0016(14) 0.0144(15) 0.0000(15)
C26 0.057(2) 0.0464(19) 0.0446(18) 0.0066(15) 0.0078(15) -0.0069(15)
C49 0.061(2) 0.0468(19) 0.0479(19) -0.0034(15) 0.0267(16) 0.0027(16)
C2 0.0495(18) 0.0476(18) 0.0449(18) -0.0039(14) 0.0123(14) -0.0050(15)
C35 0.0443(17) 0.063(2) 0.0352(16) -0.0073(15) 0.0121(14) -0.0092(16)
C4 0.0427(17) 0.063(2) 0.050(2) 0.0001(17) 0.0091(15) -0.0021(16)
C40 0.063(2) 0.0448(18) 0.0463(18) 0.0050(15) 0.0225(16) 0.0166(16)
C27 0.0467(17) 0.0444(17) 0.0421(17) 0.0025(14) 0.0128(13) 0.0033(14)
C51 0.059(2) 0.0439(18) 0.055(2) -0.0032(16) 0.0243(17) -0.0082(16)
C30 0.0434(16) 0.0475(18) 0.0362(15) 0.0021(13) 0.0151(12) -0.0025(14)
C34 0.0480(19) 0.064(2) 0.0427(17) 0.0105(16) 0.0171(14) 0.0195(16)
C39 0.0478(18) 0.058(2) 0.0428(17) 0.0001(15) 0.0142(14) -0.0067(16)
C3 0.0462(18) 0.0505(19) 0.0491(19) -0.0011(15) 0.0146(15) -0.0001(15)
C21 0.0500(18) 0.058(2) 0.0467(18) 0.0109(16) 0.0001(14) -0.0120(16)
C19 0.0448(19) 0.058(2) 0.071(3) 0.010(2) 0.0050(17) 0.0045(17)
C36 0.085(3) 0.0432(19) 0.049(2) 0.0078(15) 0.0332(19) 0.0180(18)
C38 0.059(2) 0.070(2) 0.0424(18) 0.0133(17) 0.0219(16) 0.0230(19)
C17 0.0402(17) 0.067(2) 0.053(2) 0.0050(18) -0.0042(15) -0.0011(16)
C50 0.069(2) 0.052(2) 0.055(2) -0.0035(17) 0.0349(18) -0.0119(18)
C14 0.0424(18) 0.064(2) 0.055(2) 0.0101(18) -0.0015(15) 0.0062(16)
C37 0.078(3) 0.065(2) 0.0418(18) -0.0153(17) 0.0260(18) -0.035(2)
C11 0.0342(16) 0.082(3) 0.058(2) 0.005(2) -0.0053(15) 0.0019(17)
C44 0.075(3) 0.053(2) 0.051(2) 0.0082(17) 0.025(2) 0.0194(19)
C9 0.0360(16) 0.069(3) 0.058(2) -0.0007(18) 0.0005(15) -0.0038(16)
C33 0.076(3) 0.069(3) 0.0416(19) -0.0059(17) 0.0268(18) -0.023(2)
C13 0.0403(18) 0.103(4) 0.049(2) 0.012(2) -0.0060(15) -0.014(2)
C22 0.052(2) 0.098(3) 0.048(2) 0.021(2) 0.0010(16) -0.014(2)
C31 0.073(2) 0.063(2) 0.0402(18) -0.0078(16) 0.0162(17) -0.025(2)
C7 0.060(2) 0.075(3) 0.051(2) -0.0080(19) 0.0208(17) -0.011(2)
C15 0.0478(19) 0.054(2) 0.057(2) 0.0012(17) 0.0019(16) -0.0032(16)
C5 0.046(2) 0.093(3) 0.066(3) -0.011(2) 0.0140(18) -0.003(2)
C10 0.068(2) 0.062(2) 0.066(3) 0.010(2) 0.006(2) 0.022(2)
C43 0.089(3) 0.070(3) 0.051(2) -0.0197(19) 0.040(2) -0.040(2)
C42 0.086(3) 0.0442(19) 0.053(2) 0.0045(16) 0.034(2) 0.0105(19)
C41 0.0375(17) 0.116(4) 0.0394(18) -0.006(2) 0.0087(14) -0.009(2)
C45 0.061(2) 0.092(3) 0.053(2) -0.008(2) 0.0231(19) -0.025(2)
C8 0.076(3) 0.056(2) 0.065(2) -0.002(2) 0.014(2) 0.018(2)
C32 0.099(3) 0.082(3) 0.0402(19) -0.017(2) 0.028(2) -0.041(3)
N1D 0.068(3) 0.071(3) 0.070(3) 0.031(3) 0.031(3) 0.006(3)
C16 0.078(3) 0.058(2) 0.058(2) 0.0111(19) -0.003(2) 0.009(2)
C12 0.095(3) 0.051(2) 0.062(3) 0.0010(19) 0.007(2) -0.008(2)
C6 0.052(2) 0.112(4) 0.061(3) -0.010(3) 0.0275(19) -0.014(2)
C18 0.114(4) 0.087(4) 0.060(3) 0.020(3) -0.004(3) -0.047(3)
C20 0.048(2) 0.137(5) 0.059(2) 0.028(3) -0.0044(18) -0.018(3)
N300 0.083(5) 0.083(5) 0.086(3) 0.007(4) -0.003(3) -0.003(4)
C1D 0.064(3) 0.065(3) 0.061(3) 0.019(3) 0.032(3) 0.013(3)
C2D 0.055(2) 0.106(8) 0.101(5) 0.034(6) 0.037(3) 0.019(4)
C3D 0.075(5) 0.076(3) 0.096(5) 0.039(3) 0.045(4) -0.007(3)
C23B 0.063(3) 0.113(7) 0.045(3) 0.016(4) 0.013(2) 0.011(5)
C301 0.081(8) 0.111(5) 0.078(5) 0.002(4) -0.005(5) -0.001(5)
C4D 0.075(3) 0.076(5) 0.084(4) 0.039(5) 0.021(3) 0.016(4)
O300 0.136(5) 0.112(5) 0.135(6) 0.049(4) 0.036(5) 0.030(4)
C302 0.070(4) 0.079(4) 0.083(3) -0.007(3) 0.000(3) -0.007(3)
C25B 0.056(3) 0.135(7) 0.056(4) 0.024(5) -0.003(3) 0.008(5)
C303 0.077(5) 0.112(7) 0.116(8) 0.000(6) -0.014(5) 0.016(5)
C304 0.129(8) 0.105(7) 0.090(5) 0.017(5) 0.020(5) 0.017(5)
C24B 0.069(3) 0.159(8) 0.058(4) 0.030(5) 0.006(3) 0.015(6)
C25A 0.056(3) 0.135(7) 0.056(4) 0.024(5) -0.003(3) 0.008(5)
C24A 0.069(3) 0.159(8) 0.058(4) 0.030(5) 0.006(3) 0.015(6)
C23A 0.063(3) 0.113(7) 0.045(3) 0.016(4) 0.013(2) 0.011(5)
O11 0.083(4) 0.052(3) 0.092(3) 0.000(3) 0.028(4) -0.008(2)
O200 0.136(5) 0.112(5) 0.135(6) 0.049(4) 0.036(5) 0.030(4)
N201 0.070(4) 0.079(4) 0.083(3) -0.007(3) 0.000(3) -0.007(3)
C201 0.058(6) 0.075(6) 0.072(7) -0.011(5) 0.000(5) -0.012(5)
C202 0.083(5) 0.083(5) 0.086(3) 0.007(4) -0.003(3) -0.003(4)
C203 0.129(8) 0.105(7) 0.090(5) 0.017(5) 0.020(5) 0.017(5)
C204 0.081(8) 0.111(5) 0.078(5) 0.002(4) -0.005(5) -0.001(5)
N100 0.066(6) 0.065(6) 0.077(8) 0.020(6) 0.031(6) -0.004(5)
C100 0.063(6) 0.066(6) 0.055(7) 0.025(6) 0.033(5) 0.003(5)
C101 0.075(3) 0.076(5) 0.084(4) 0.039(5) 0.021(3) 0.016(4)
O100 0.066(3) 0.056(2) 0.042(7) 0.0126(14) 0.025(2) 0.005(2)
C102 0.055(2) 0.106(8) 0.101(5) 0.034(6) 0.037(3) 0.019(4)
C103 0.075(5) 0.076(3) 0.096(5) 0.039(3) 0.045(4) -0.007(3)
O11A 0.083(4) 0.052(3) 0.092(3) 0.000(3) 0.028(4) -0.008(2)

loop_
_atom_type_symbol
_atom_type_description
_atom_type_scat_dispersion_real
_atom_type_scat_dispersion_imag
_atom_type_scat_source
C C 0.0181 0.0091 'International Tables Vol C Tables 4.2.6.8 and 6.1.1.4'
H H 0.0000 0.0000 'International Tables Vol C Tables 4.2.6.8 and 6.1.1.4'
Cu Cu -1.9646 0.5888 'International Tables Vol C Tables 4.2.6.8 and 6.1.1.4'
N N 0.0311 0.0180 'International Tables Vol C Tables 4.2.6.8 and 6.1.1.4'
O O 0.0492 0.0322 'International Tables Vol C Tables 4.2.6.8 and 6.1.1.4'

loop_
_geom_angle_atom_site_label_1
_geom_angle_atom_site_label_2
_geom_angle_atom_site_label_3
_geom_angle
_geom_angle_site_symmetry_1
_geom_angle_site_symmetry_3
_geom_angle_publ_flag
O8 Cu1 Cu2 83.86(7) 3_766 . ?
O8 Cu1 O1W 96.19(11) 3_766 . ?
O6 Cu1 Cu2 84.77(7) 3_766 . ?
O6 Cu1 O8 90.37(12) 3_766 3_766 ?
O6 Cu1 O3 88.65(12) 3_766 . ?
O6 Cu1 O1W 97.02(10) 3_766 . ?
O3 Cu1 Cu2 82.93(7) . . ?
O3 Cu1 O8 166.78(10) . 3_766 ?
O3 Cu1 O1W 97.01(11) . . ?
O1 Cu1 Cu2 83.39(7) . . ?
O1 Cu1 O8 88.60(12) . 3_766 ?
O1 Cu1 O6 168.17(10) . 3_766 ?
O1 Cu1 O3 89.67(12) . . ?
O1 Cu1 O1W 94.81(11) . . ?
O1W Cu1 Cu2 178.20(8) . . ?
O7 Cu2 Cu1 84.24(7) 3_766 . ?
O7 Cu2 O1D 91.5(7) 3_766 . ?
O7 Cu2 O100 92(2) 3_766 . ?
O2 Cu2 Cu1 84.83(7) . . ?
O2 Cu2 O7 88.64(13) . 3_766 ?
O2 Cu2 O5 168.21(10) . 3_766 ?
O2 Cu2 O4 89.94(13) . . ?
O2 Cu2 O1D 99.6(5) . . ?
O2 Cu2 O100 96.1(14) . . ?
O5 Cu2 Cu1 83.39(7) 3_766 . ?
O5 Cu2 O7 90.47(13) 3_766 3_766 ?
O5 Cu2 O1D 92.2(5) 3_766 . ?
O5 Cu2 O100 95.7(14) 3_766 . ?
O4 Cu2 Cu1 85.27(7) . . ?
O4 Cu2 O7 169.50(10) . 3_766 ?
O4 Cu2 O5 88.80(13) . 3_766 ?
O4 Cu2 O1D 99.0(7) . . ?
O4 Cu2 O100 99(2) . . ?
O1D Cu2 Cu1 173.8(7) . . ?
O100 Cu2 Cu1 176(2) . . ?
C52 O8 Cu1 122.6(2) . 3_766 ?
C26 O6 Cu1 121.4(2) . 3_766 ?
C27 O3 Cu1 123.8(2) . . ?
C52 O7 Cu2 122.6(2) . 3_766 ?
C1 O1 Cu1 123.5(2) . . ?
C1 O2 Cu2 122.1(2) . . ?
C26 O5 Cu2 123.3(2) . 3_766 ?
C27 O4 Cu2 121.7(2) . . ?
C1D O1D Cu2 115(2) . . ?
Cu1 O1W H1WA 128.4 . . ?
Cu1 O1W H1WB 128.9 . . ?
H1WA O1W H1WB 102.7 . . ?
C35 N3 C30 123.6(3) . . ?
C35 N3 C34 114.1(3) . . ?
C34 N3 C30 122.2(3) . . ?
C44 N4 C46 122.0(4) . . ?
C45 N4 C46 125.0(4) . . ?
C45 N4 C44 112.7(3) . . ?
C19 N2 C20 123.4(5) . . ?
C18 N2 C19 113.2(4) . . ?
C18 N2 C20 123.4(4) . . ?
C9 N1 C4 123.6(4) . . ?
C9 N1 C8 112.6(3) . . ?
C8 N1 C4 123.4(4) . . ?
O8 C52 C48 117.1(3) . . ?
O7 C52 O8 126.5(3) . . ?
O7 C52 C48 116.4(3) . . ?
C47 C48 C52 119.4(3) . . ?
C49 C48 C52 121.6(3) . . ?
C49 C48 C47 119.0(3) . . ?
C48 C47 H47 120.1 . . ?
C46 C47 C48 119.8(3) . . ?
C46 C47 H47 120.1 . . ?
C28 C29 H29 120.2 . . ?
C30 C29 H29 120.2 . . ?
C30 C29 C28 119.7(3) . . ?
C47 C46 N4 117.3(3) . . ?
C47 C46 C51 120.8(3) . . ?
C51 C46 N4 121.8(3) . . ?
C29 C28 C27 120.0(3) . . ?
C29 C28 C33 119.4(3) . . ?
C33 C28 C27 120.5(3) . . ?
O1 C1 O2 125.8(4) . . ?
O1 C1 C2 116.8(3) . . ?
O2 C1 C2 117.4(3) . . ?
O6 C26 C22 116.2(3) . . ?
O5 C26 O6 126.8(4) . . ?
O5 C26 C22 117.1(3) . . ?
C48 C49 H49 119.5 . . ?
C50 C49 C48 120.9(3) . . ?
C50 C49 H49 119.5 . . ?
C3 C2 C1 119.8(3) . . ?
C7 C2 C1 120.6(3) . . ?
C7 C2 C3 119.6(4) . . ?
N3 C35 C37 106.4(3) . . ?
O14 C35 N3 124.9(3) . . ?
O14 C35 C37 128.8(3) . . ?
C3 C4 N1 118.4(3) . . ?
C3 C4 C5 122.8(4) . . ?
C5 C4 N1 118.8(4) . . ?
C39 C40 H40 122.6 . . ?
C39 C40 C41 114.7(4) . . ?
C41 C40 H40 122.6 . . ?
O3 C27 O4 126.1(3) . . ?
O3 C27 C28 116.7(3) . . ?
O4 C27 C28 117.2(3) . . ?
C46 C51 H51 120.4 . . ?
C50 C51 C46 119.2(3) . . ?
C50 C51 H51 120.4 . . ?
C29 C30 N3 119.3(3) . . ?
C29 C30 C31 121.8(3) . . ?
C31 C30 N3 118.9(3) . . ?
N3 C34 C36 108.1(3) . . ?
O13 C34 N3 124.0(3) . . ?
O13 C34 C36 127.8(4) . . ?
C40 C39 H39 121.8 . . ?
C40 C39 C38 116.4(4) . . ?
C38 C39 H39 121.8 . . ?
C2 C3 H3 120.3 . . ?
C4 C3 C2 119.5(3) . . ?
C4 C3 H3 120.3 . . ?
C22 C21 H21 119.6 . . ?
C22 C21 C20 120.7(4) . . ?
C20 C21 H21 119.6 . . ?
N2 C19 C17 107.9(4) . . ?
O12 C19 N2 124.1(4) . . ?
O12 C19 C17 128.0(4) . . ?
C34 C36 H36 110.3 . . ?
C34 C36 C38 110.3(4) . . ?
C34 C36 C37 105.3(3) . . ?
C38 C36 H36 110.3 . . ?
C37 C36 H36 110.3 . . ?
C37 C36 C38 110.1(3) . . ?
C39 C38 C36 108.8(3) . . ?
C39 C38 H38 111.2 . . ?
C39 C38 C42 107.2(3) . . ?
C36 C38 H38 111.2 . . ?
C42 C38 C36 107.0(4) . . ?
C42 C38 H38 111.2 . . ?
C19 C17 H17 109.8 . . ?
C19 C17 C15 111.6(3) . . ?
C19 C17 C16 105.1(3) . . ?
C15 C17 H17 109.8 . . ?
C16 C17 H17 109.8 . . ?
C16 C17 C15 110.6(3) . . ?
C49 C50 H50 119.9 . . ?
C51 C50 C49 120.3(3) . . ?
C51 C50 H50 119.9 . . ?
C13 C14 H14 121.7 . . ?
C13 C14 C15 116.7(4) . . ?
C15 C14 H14 121.7 . . ?
C35 C37 H37 110.3 . . ?
C35 C37 C41 110.1(4) . . ?
C36 C37 C35 105.7(3) . . ?
C36 C37 H37 110.3 . . ?
C36 C37 C41 110.1(3) . . ?
C41 C37 H37 110.3 . . ?
C9 C11 H11 110.4 . . ?
C9 C11 C15 110.1(3) . . ?
C9 C11 C10 105.6(3) . . ?
C15 C11 H11 110.4 . . ?
C10 C11 H11 110.4 . . ?
C10 C11 C15 109.9(3) . . ?
N4 C44 C42 108.1(4) . . ?
O15 C44 N4 125.4(4) . . ?
O15 C44 C42 126.3(4) . . ?
O10 C9 N1 123.5(4) . . ?
O10 C9 C11 127.8(4) . . ?
N1 C9 C11 108.6(4) . . ?
C28 C33 H33 120.1 . . ?
C32 C33 C28 119.9(3) . . ?
C32 C33 H33 120.1 . . ?
C14 C13 H13 123.0 . . ?
C14 C13 C12 114.0(3) . . ?
C12 C13 H13 123.0 . . ?
C21 C22 C26 120.4(3) . . ?
C21 C22 C23B 123.1(5) . . ?
C21 C22 C23A 112.0(6) . . ?
C23B C22 C26 113.8(5) . . ?
C23A C22 C26 124.2(6) . . ?
C30 C31 H31 121.0 . . ?
C30 C31 C32 118.0(4) . . ?
C32 C31 H31 121.0 . . ?
C2 C7 H7 120.1 . . ?
C6 C7 C2 119.8(4) . . ?
C6 C7 H7 120.1 . . ?
C17 C15 C11 104.8(3) . . ?
C17 C15 H15 112.0 . . ?
C14 C15 C17 107.6(3) . . ?
C14 C15 C11 107.9(3) . . ?
C14 C15 H15 112.0 . . ?
C11 C15 H15 112.0 . . ?
C4 C5 H5 121.7 . . ?
C4 C5 C6 116.7(4) . . ?
C6 C5 H5 121.7 . . ?
C11 C10 H10 110.3 . . ?
C11 C10 C12 110.4(4) . . ?
C8 C10 C11 105.4(4) . . ?
C8 C10 H10 110.3 . . ?
C8 C10 C12 110.2(4) . . ?
C12 C10 H10 110.3 . . ?
C42 C43 H43 111.0 . . ?
C42 C43 C41 110.3(3) . . ?
C42 C43 C45 106.8(4) . . ?
C41 C43 H43 111.0 . . ?
C45 C43 H43 111.0 . . ?
C45 C43 C41 106.6(4) . . ?
C38 C42 H42 110.0 . . ?
C44 C42 C38 111.1(4) . . ?
C44 C42 H42 110.0 . . ?
C43 C42 C38 110.3(3) . . ?
C43 C42 C44 105.2(3) . . ?
C43 C42 H42 110.0 . . ?
C40 C41 C37 107.5(3) . . ?
C40 C41 C43 107.4(3) . . ?
C40 C41 H41 113.0 . . ?
C37 C41 C43 102.3(4) . . ?
C37 C41 H41 113.0 . . ?
C43 C41 H41 113.0 . . ?
N4 C45 C43 107.1(4) . . ?
O16 C45 N4 123.5(4) . . ?
O16 C45 C43 129.3(4) . . ?
N1 C8 C10 107.7(4) . . ?
O9 C8 N1 123.5(4) . . ?
O9 C8 C10 128.7(5) . . ?
C33 C32 C31 121.2(4) . . ?
C33 C32 H32 119.4 . . ?
C31 C32 H32 119.4 . . ?
C1D N1D C3D 122.7(7) . . ?
C1D N1D C4D 120.3(6) . . ?
C4D N1D C3D 117.0(6) . . ?
C17 C16 H16 110.2 . . ?
C17 C16 C12 109.9(3) . . ?
C12 C16 H16 110.2 . . ?
C18 C16 C17 104.7(4) . . ?
C18 C16 H16 110.2 . . ?
C18 C16 C12 111.4(4) . . ?
C13 C12 H12 111.9 . . ?
C10 C12 C13 107.0(3) . . ?
C10 C12 C16 106.5(4) . . ?
C10 C12 H12 111.9 . . ?
C16 C12 C13 107.5(4) . . ?
C16 C12 H12 111.9 . . ?
C7 C6 C5 121.5(4) . . ?
C7 C6 H6 119.3 . . ?
C5 C6 H6 119.3 . . ?
N2 C18 C16 109.1(4) . . ?
O11 C18 N2 138.8(6) . . ?
O11 C18 C16 109.3(7) . . ?
O11A C18 N2 112.9(6) . . ?
O11A C18 C16 136.0(6) . . ?
N2 C20 C25B 121.4(5) . . ?
C21 C20 N2 120.7(4) . . ?
C21 C20 C25B 114.1(6) . . ?
C21 C20 C25A 124.9(6) . . ?
C25A C20 N2 110.3(7) . . ?
C302 N300 C303 130.2(9) . . ?
C302 N300 C304 115.2(8) . . ?
C304 N300 C303 114.6(8) . . ?
O1D C1D N1D 119.5(9) . . ?
O1D C1D C2D 123.9(10) . . ?
N1D C1D C2D 116.5(8) . . ?
C1D C2D H2DA 109.5 . . ?
C1D C2D H2DB 109.5 . . ?
C1D C2D H2DC 109.5 . . ?
H2DA C2D H2DB 109.5 . . ?
H2DA C2D H2DC 109.5 . . ?
H2DB C2D H2DC 109.5 . . ?
N1D C3D H3DA 109.5 . . ?
N1D C3D H3DB 109.5 . . ?
N1D C3D H3DC 109.5 . . ?
H3DA C3D H3DB 109.5 . . ?
H3DA C3D H3DC 109.5 . . ?
H3DB C3D H3DC 109.5 . . ?
C22 C23B H23B 122.5 . . ?
C24B C23B C22 115.1(8) . . ?
C24B C23B H23B 122.5 . . ?
H30A C301 H30B 109.5 . . ?
H30A C301 H30C 109.5 . . ?
H30B C301 H30C 109.5 . . ?
C302 C301 H30A 109.5 . . ?
C302 C301 H30B 109.5 . . ?
C302 C301 H30C 109.5 . . ?
N1D C4D H4DA 109.5 . . ?
N1D C4D H4DB 109.5 . . ?
N1D C4D H4DC 109.5 . . ?
H4DA C4D H4DB 109.5 . . ?
H4DA C4D H4DC 109.5 . . ?
H4DB C4D H4DC 109.5 . . ?
N300 C302 C301 117.4(9) . . ?
O300 C302 N300 121.5(8) . . ?
O300 C302 C301 121.1(9) . . ?
C20 C25B H25B 118.9 . . ?
C24B C25B C20 122.2(8) . . ?
C24B C25B H25B 118.9 . . ?
N300 C303 H30D 109.5 . . ?
N300 C303 H30E 109.5 . . ?
N300 C303 H30F 109.5 . . ?
H30D C303 H30E 109.5 . . ?
H30D C303 H30F 109.5 . . ?
H30E C303 H30F 109.5 . . ?
N300 C304 H30G 109.5 . . ?
N300 C304 H30H 109.5 . . ?
N300 C304 H30I 109.5 . . ?
H30G C304 H30H 109.5 . . ?
H30G C304 H30I 109.5 . . ?
H30H C304 H30I 109.5 . . ?
C23B C24B C25B 120.8(8) . . ?
C23B C24B H24B 119.6 . . ?
C25B C24B H24B 119.6 . . ?
C20 C25A H25A 123.8 . . ?
C20 C25A C24A 112.4(11) . . ?
C24A C25A H25A 123.8 . . ?
C25A C24A H24A 120.4 . . ?
C23A C24A C25A 119.2(11) . . ?
C23A C24A H24A 120.4 . . ?
C22 C23A H23A 117.0 . . ?
C24A C23A C22 126.1(10) . . ?
C24A C23A H23A 117.0 . . ?
C201 N201 C204 120.9(16) . . ?
C202 N201 C201 118.5(11) . . ?
C202 N201 C204 120.4(15) . . ?
N201 C201 H20A 109.5 . . ?
N201 C201 H20B 109.5 . . ?
N201 C201 H20C 109.5 . . ?
H20A C201 H20B 109.5 . . ?
H20A C201 H20C 109.5 . . ?
H20B C201 H20C 109.5 . . ?
O200 C202 N201 117.9(13) . . ?
O200 C202 C203 124.5(14) . . ?
N201 C202 C203 117.6(13) . . ?
C202 C203 H20D 109.5 . . ?
C202 C203 H20E 109.5 . . ?
C202 C203 H20F 109.5 . . ?
H20D C203 H20E 109.5 . . ?
H20D C203 H20F 109.5 . . ?
H20E C203 H20F 109.5 . . ?
N201 C204 H20G 109.5 . . ?
N201 C204 H20H 109.5 . . ?
N201 C204 H20I 109.5 . . ?
H20G C204 H20H 109.5 . . ?
H20G C204 H20I 109.5 . . ?
H20H C204 H20I 109.5 . . ?
C100 N100 C102 117(2) . . ?
C100 N100 C103 116(2) . . ?
C102 N100 C103 124(3) . . ?
N100 C100 C101 118.0(18) . . ?
O100 C100 N100 115(3) . . ?
O100 C100 C101 126(3) . . ?
C100 C101 H10A 109.5 . . ?
C100 C101 H10B 109.5 . . ?
C100 C101 H10C 109.5 . . ?
H10A C101 H10B 109.5 . . ?
H10A C101 H10C 109.5 . . ?
H10B C101 H10C 109.5 . . ?
C100 O100 Cu2 123(8) . . ?
N100 C102 H10D 109.5 . . ?
N100 C102 H10E 109.5 . . ?
N100 C102 H10F 109.5 . . ?
H10D C102 H10E 109.5 . . ?
H10D C102 H10F 109.5 . . ?
H10E C102 H10F 109.5 . . ?
N100 C103 H10G 109.5 . . ?
N100 C103 H10H 109.5 . . ?
N100 C103 H10I 109.5 . . ?
H10G C103 H10H 109.5 . . ?
H10G C103 H10I 109.5 . . ?
H10H C103 H10I 109.5 . . ?

loop_
_geom_bond_atom_site_label_1
_geom_bond_atom_site_label_2
_geom_bond_distance
_geom_bond_site_symmetry_2
_geom_bond_publ_flag
Cu1 Cu2 2.6440(6) . ?
Cu1 O8 1.978(3) 3_766 ?
Cu1 O6 1.966(3) 3_766 ?
Cu1 O3 1.970(3) . ?
Cu1 O1 1.960(3) . ?
Cu1 O1W 2.150(2) . ?
Cu2 O7 1.970(3) 3_766 ?
Cu2 O2 1.951(3) . ?
Cu2 O5 1.961(3) 3_766 ?
Cu2 O4 1.957(3) . ?
Cu2 O1D 2.16(4) . ?
Cu2 O100 2.08(11) . ?
O8 C52 1.254(4) . ?
O6 C26 1.259(4) . ?
O3 C27 1.256(4) . ?
O7 C52 1.251(4) . ?
O1 C1 1.261(4) . ?
O2 C1 1.261(4) . ?
O5 C26 1.248(4) . ?
O4 C27 1.259(4) . ?
O1D C1D 1.279(10) . ?
O1W H1WA 1.0012 . ?
O1W H1WB 1.0016 . ?
N3 C35 1.378(4) . ?
N3 C30 1.436(4) . ?
N3 C34 1.385(4) . ?
O14 C35 1.190(5) . ?
O10 C9 1.202(5) . ?
O13 C34 1.224(5) . ?
N4 C46 1.426(4) . ?
N4 C44 1.411(5) . ?
N4 C45 1.378(6) . ?
O15 C44 1.220(6) . ?
N2 C19 1.389(5) . ?
N2 C18 1.353(8) . ?
N2 C20 1.427(6) . ?
N1 C4 1.427(5) . ?
N1 C9 1.390(5) . ?
N1 C8 1.403(6) . ?
O9 C8 1.197(6) . ?
C52 C48 1.499(5) . ?
C48 C47 1.395(4) . ?
C48 C49 1.387(5) . ?
O16 C45 1.186(6) . ?
C47 H47 0.9500 . ?
C47 C46 1.379(5) . ?
C29 H29 0.9500 . ?
C29 C28 1.389(4) . ?
C29 C30 1.383(5) . ?
C46 C51 1.392(5) . ?
C28 C27 1.488(5) . ?
C28 C33 1.409(5) . ?
O12 C19 1.202(6) . ?
C1 C2 1.489(5) . ?
C26 C22 1.491(6) . ?
C49 H49 0.9500 . ?
C49 C50 1.378(5) . ?
C2 C3 1.404(5) . ?
C2 C7 1.392(5) . ?
C35 C37 1.535(5) . ?
C4 C3 1.361(5) . ?
C4 C5 1.401(5) . ?
C40 H40 0.9500 . ?
C40 C39 1.300(5) . ?
C40 C41 1.489(6) . ?
C51 H51 0.9500 . ?
C51 C50 1.377(5) . ?
C30 C31 1.389(5) . ?
C34 C36 1.499(5) . ?
C39 H39 0.9500 . ?
C39 C38 1.464(6) . ?
C3 H3 0.9500 . ?
C21 H21 0.9500 . ?
C21 C22 1.375(6) . ?
C21 C20 1.375(6) . ?
C19 C17 1.510(6) . ?
C36 H36 1.0000 . ?
C36 C38 1.536(5) . ?
C36 C37 1.507(7) . ?
C38 H38 1.0000 . ?
C38 C42 1.522(6) . ?
C17 H17 1.0000 . ?
C17 C15 1.548(5) . ?
C17 C16 1.513(6) . ?
C50 H50 0.9500 . ?
C14 H14 0.9500 . ?
C14 C13 1.284(7) . ?
C14 C15 1.485(5) . ?
C37 H37 1.0000 . ?
C37 C41 1.568(5) . ?
C11 H11 1.0000 . ?
C11 C9 1.500(6) . ?
C11 C15 1.559(6) . ?
C11 C10 1.517(7) . ?
C44 C42 1.513(5) . ?
C33 H33 0.9500 . ?
C33 C32 1.375(6) . ?
C13 H13 0.9500 . ?
C13 C12 1.546(7) . ?
C22 C23B 1.424(9) . ?
C22 C23A 1.428(13) . ?
C31 H31 0.9500 . ?
C31 C32 1.400(5) . ?
C7 H7 0.9500 . ?
C7 C6 1.380(7) . ?
C15 H15 1.0000 . ?
C5 H5 0.9500 . ?
C5 C6 1.409(7) . ?
C10 H10 1.0000 . ?
C10 C8 1.513(6) . ?
C10 C12 1.530(7) . ?
C43 H43 1.0000 . ?
C43 C42 1.483(7) . ?
C43 C41 1.609(7) . ?
C43 C45 1.532(6) . ?
C42 H42 1.0000 . ?
C41 H41 1.0000 . ?
C32 H32 0.9500 . ?
N1D C1D 1.344(6) . ?
N1D C3D 1.475(7) . ?
N1D C4D 1.457(7) . ?
C16 H16 1.0000 . ?
C16 C12 1.541(6) . ?
C16 C18 1.511(7) . ?
C12 H12 1.0000 . ?
C6 H6 0.9500 . ?
C18 O11 1.301(10) . ?
C18 O11A 1.248(8) . ?
C20 C25B 1.450(11) . ?
C20 C25A 1.414(14) . ?
N300 C302 1.335(8) . ?
N300 C303 1.462(8) . ?
N300 C304 1.458(8) . ?
C1D C2D 1.506(8) . ?
C2D H2DA 0.9800 . ?
C2D H2DB 0.9800 . ?
C2D H2DC 0.9800 . ?
C3D H3DA 0.9800 . ?
C3D H3DB 0.9800 . ?
C3D H3DC 0.9800 . ?
C23B H23B 0.9500 . ?
C23B C24B 1.383(13) . ?
C301 H30A 0.9800 . ?
C301 H30B 0.9800 . ?
C301 H30C 0.9800 . ?
C301 C302 1.507(9) . ?
C4D H4DA 0.9800 . ?
C4D H4DB 0.9800 . ?
C4D H4DC 0.9800 . ?
O300 C302 1.283(8) . ?
C25B H25B 0.9500 . ?
C25B C24B 1.390(14) . ?
C303 H30D 0.9800 . ?
C303 H30E 0.9800 . ?
C303 H30F 0.9800 . ?
C304 H30G 0.9800 . ?
C304 H30H 0.9800 . ?
C304 H30I 0.9800 . ?
C24B H24B 0.9500 . ?
C25A H25A 0.9500 . ?
C25A C24A 1.425(18) . ?
C24A H24A 0.9500 . ?
C24A C23A 1.398(18) . ?
C23A H23A 0.9500 . ?
O200 C202 1.277(9) . ?
N201 C201 1.462(9) . ?
N201 C202 1.330(9) . ?
N201 C204 1.481(10) . ?
C201 H20A 0.9800 . ?
C201 H20B 0.9800 . ?
C201 H20C 0.9800 . ?
C202 C203 1.504(9) . ?
C203 H20D 0.9800 . ?
C203 H20E 0.9800 . ?
C203 H20F 0.9800 . ?
C204 H20G 0.9800 . ?
C204 H20H 0.9800 . ?
C204 H20I 0.9800 . ?
N100 C100 1.332(10) . ?
N100 C102 1.479(10) . ?
N100 C103 1.480(10) . ?
C100 C101 1.506(10) . ?
C100 O100 1.281(10) . ?
C101 H10A 0.9800 . ?
C101 H10B 0.9800 . ?
C101 H10C 0.9800 . ?
C102 H10D 0.9800 . ?
C102 H10E 0.9800 . ?
C102 H10F 0.9800 . ?
C103 H10G 0.9800 . ?
C103 H10H 0.9800 . ?
C103 H10I 0.9800 . ?

loop_
_geom_torsion_atom_site_label_1
_geom_torsion_atom_site_label_2
_geom_torsion_atom_site_label_3
_geom_torsion_atom_site_label_4
_geom_torsion
_geom_torsion_site_symmetry_1
_geom_torsion_site_symmetry_2
_geom_torsion_site_symmetry_3
_geom_torsion_site_symmetry_4
_geom_torsion_publ_flag
Cu1 O8 C52 O7 4.6(5) 3_766 . . . ?
Cu1 O8 C52 C48 -175.3(2) 3_766 . . . ?
Cu1 O6 C26 O5 -3.8(6) 3_766 . . . ?
Cu1 O6 C26 C22 175.0(3) 3_766 . . . ?
Cu1 O3 C27 O4 -4.1(5) . . . . ?
Cu1 O3 C27 C28 174.6(2) . . . . ?
Cu1 O1 C1 O2 3.8(6) . . . . ?
Cu1 O1 C1 C2 -174.5(2) . . . . ?
Cu2 O7 C52 O8 -0.5(5) 3_766 . . . ?
Cu2 O7 C52 C48 179.4(2) 3_766 . . . ?
Cu2 O2 C1 O1 -7.6(5) . . . . ?
Cu2 O2 C1 C2 170.7(2) . . . . ?
Cu2 O5 C26 O6 7.7(6) 3_766 . . . ?
Cu2 O5 C26 C22 -171.1(3) 3_766 . . . ?
Cu2 O4 C27 O3 0.3(5) . . . . ?
Cu2 O4 C27 C28 -178.4(2) . . . . ?
Cu2 O1D C1D N1D 105.6(8) . . . . ?
Cu2 O1D C1D C2D -73(3) . . . . ?
O8 C52 C48 C47 -4.0(5) . . . . ?
O8 C52 C48 C49 175.0(4) . . . . ?
O6 C26 C22 C21 3.9(6) . . . . ?
O6 C26 C22 C23B -157.7(6) . . . . ?
O6 C26 C22 C23A 161.4(9) . . . . ?
O7 C52 C48 C47 176.1(3) . . . . ?
O7 C52 C48 C49 -5.0(5) . . . . ?
O1 C1 C2 C3 -9.5(5) . . . . ?
O1 C1 C2 C7 168.6(4) . . . . ?
O2 C1 C2 C3 172.0(3) . . . . ?
O2 C1 C2 C7 -9.9(5) . . . . ?
O5 C26 C22 C21 -177.2(4) . . . . ?
O5 C26 C22 C23B 21.2(7) . . . . ?
O5 C26 C22 C23A -19.7(10) . . . . ?
N3 C35 C37 C36 -3.8(4) . . . . ?
N3 C35 C37 C41 -122.7(3) . . . . ?
N3 C30 C31 C32 -178.3(4) . . . . ?
N3 C34 C36 C38 122.6(3) . . . . ?
N3 C34 C36 C37 3.8(4) . . . . ?
O14 C35 C37 C36 174.8(4) . . . . ?
O14 C35 C37 C41 55.8(5) . . . . ?
O13 C34 C36 C38 -54.9(5) . . . . ?
O13 C34 C36 C37 -173.7(4) . . . . ?
N4 C46 C51 C50 -178.0(4) . . . . ?
N4 C44 C42 C38 -120.1(4) . . . . ?
N4 C44 C42 C43 -0.7(4) . . . . ?
O15 C44 C42 C38 54.9(6) . . . . ?
O15 C44 C42 C43 174.3(4) . . . . ?
N2 C19 C17 C15 -120.3(4) . . . . ?
N2 C19 C17 C16 -0.4(4) . . . . ?
N2 C20 C25B C24B -175.1(10) . . . . ?
N2 C20 C25A C24A 176.2(12) . . . . ?
N1 C4 C3 C2 -179.7(3) . . . . ?
N1 C4 C5 C6 177.7(4) . . . . ?
C52 C48 C47 C46 -178.9(3) . . . . ?
C52 C48 C49 C50 179.0(4) . . . . ?
C48 C47 C46 N4 176.4(3) . . . . ?
C48 C47 C46 C51 -0.4(6) . . . . ?
C48 C49 C50 C51 0.3(7) . . . . ?
C47 C48 C49 C50 -2.0(6) . . . . ?
C47 C46 C51 C50 -1.4(6) . . . . ?
C29 C28 C27 O3 2.4(5) . . . . ?
C29 C28 C27 O4 -178.7(3) . . . . ?
C29 C28 C33 C32 0.0(7) . . . . ?
C29 C30 C31 C32 1.3(6) . . . . ?
C46 N4 C44 O15 0.1(6) . . . . ?
C46 N4 C44 C42 175.2(3) . . . . ?
C46 N4 C45 O16 6.6(8) . . . . ?
C46 N4 C45 C43 -174.6(3) . . . . ?
C46 C51 C50 C49 1.5(7) . . . . ?
C28 C29 C30 N3 -179.1(3) . . . . ?
C28 C29 C30 C31 1.3(5) . . . . ?
C28 C33 C32 C31 2.7(8) . . . . ?
O12 C19 C17 C15 59.3(6) . . . . ?
O12 C19 C17 C16 179.2(5) . . . . ?
C1 C2 C3 C4 177.7(3) . . . . ?
C1 C2 C7 C6 -175.3(4) . . . . ?
C26 C22 C23B C24B 174.9(9) . . . . ?
C26 C22 C23A C24A -170.3(13) . . . . ?
C49 C48 C47 C46 2.1(5) . . . . ?
C2 C7 C6 C5 -5.0(8) . . . . ?
C35 N3 C30 C29 -106.5(4) . . . . ?
C35 N3 C30 C31 73.0(5) . . . . ?
C35 N3 C34 O13 170.8(4) . . . . ?
C35 N3 C34 C36 -6.8(4) . . . . ?
C35 C37 C41 C40 63.4(4) . . . . ?
C35 C37 C41 C43 176.4(3) . . . . ?
C4 N1 C9 O10 3.4(6) . . . . ?
C4 N1 C9 C11 -174.6(3) . . . . ?
C4 N1 C8 O9 -0.3(7) . . . . ?
C4 N1 C8 C10 176.6(3) . . . . ?
C4 C5 C6 C7 4.6(8) . . . . ?
C40 C39 C38 C36 -56.1(4) . . . . ?
C40 C39 C38 C42 59.3(4) . . . . ?
C27 C28 C33 C32 176.5(4) . . . . ?
C30 N3 C35 O14 5.0(6) . . . . ?
C30 N3 C35 C37 -176.4(3) . . . . ?
C30 N3 C34 O13 -6.2(6) . . . . ?
C30 N3 C34 C36 176.2(3) . . . . ?
C30 C29 C28 C27 -178.5(3) . . . . ?
C30 C29 C28 C33 -2.0(5) . . . . ?
C30 C31 C32 C33 -3.3(8) . . . . ?
C34 N3 C35 O14 -171.9(4) . . . . ?
C34 N3 C35 C37 6.7(4) . . . . ?
C34 N3 C30 C29 70.1(4) . . . . ?
C34 N3 C30 C31 -110.3(4) . . . . ?
C34 C36 C38 C39 -62.8(4) . . . . ?
C34 C36 C38 C42 -178.3(3) . . . . ?
C34 C36 C37 C35 0.0(4) . . . . ?
C34 C36 C37 C41 118.9(4) . . . . ?
C39 C40 C41 C37 56.0(4) . . . . ?
C39 C40 C41 C43 -53.4(4) . . . . ?
C39 C38 C42 C44 58.6(5) . . . . ?
C39 C38 C42 C43 -57.7(4) . . . . ?
C3 C2 C7 C6 2.9(6) . . . . ?
C3 C4 C5 C6 -2.1(7) . . . . ?
C21 C22 C23B C24B 13.8(13) . . . . ?
C21 C22 C23A C24A -11.2(19) . . . . ?
C21 C20 C25B C24B -16.8(15) . . . . ?
C21 C20 C25A C24A 19.2(19) . . . . ?
C19 N2 C18 C16 0.6(5) . . . . ?
C19 N2 C18 O11 -157.1(10) . . . . ?
C19 N2 C18 O11A 167.2(5) . . . . ?
C19 N2 C20 C21 -94.2(6) . . . . ?
C19 N2 C20 C25B 62.7(9) . . . . ?
C19 N2 C20 C25A 107.7(9) . . . . ?
C19 C17 C15 C14 61.7(4) . . . . ?
C19 C17 C15 C11 176.4(3) . . . . ?
C19 C17 C16 C12 -119.0(4) . . . . ?
C19 C17 C16 C18 0.7(4) . . . . ?
C36 C38 C42 C44 175.1(3) . . . . ?
C36 C38 C42 C43 58.8(4) . . . . ?
C36 C37 C41 C40 -52.7(5) . . . . ?
C36 C37 C41 C43 60.2(4) . . . . ?
C38 C36 C37 C35 -118.9(3) . . . . ?
C38 C36 C37 C41 0.0(5) . . . . ?
C17 C16 C12 C13 52.2(5) . . . . ?
C17 C16 C12 C10 -62.2(5) . . . . ?
C17 C16 C18 N2 -0.8(5) . . . . ?
C17 C16 C18 O11 163.8(6) . . . . ?
C17 C16 C18 O11A -162.9(8) . . . . ?
C14 C13 C12 C10 56.3(5) . . . . ?
C14 C13 C12 C16 -57.7(5) . . . . ?
C37 C36 C38 C39 53.0(4) . . . . ?
C37 C36 C38 C42 -62.5(4) . . . . ?
C11 C10 C8 N1 -4.1(4) . . . . ?
C11 C10 C8 O9 172.6(5) . . . . ?
C11 C10 C12 C13 -55.5(5) . . . . ?
C11 C10 C12 C16 59.2(4) . . . . ?
C44 N4 C46 C47 -68.1(5) . . . . ?
C44 N4 C46 C51 108.6(5) . . . . ?
C44 N4 C45 O16 -178.9(5) . . . . ?
C44 N4 C45 C43 -0.1(5) . . . . ?
C9 N1 C4 C3 97.4(4) . . . . ?
C9 N1 C4 C5 -82.4(5) . . . . ?
C9 N1 C8 O9 -173.2(4) . . . . ?
C9 N1 C8 C10 3.7(5) . . . . ?
C9 C11 C15 C17 -178.6(3) . . . . ?
C9 C11 C15 C14 -64.1(4) . . . . ?
C9 C11 C10 C8 3.0(4) . . . . ?
C9 C11 C10 C12 122.0(4) . . . . ?
C33 C28 C27 O3 -174.0(4) . . . . ?
C33 C28 C27 O4 4.8(5) . . . . ?
C13 C14 C15 C17 55.5(5) . . . . ?
C13 C14 C15 C11 -57.2(5) . . . . ?
C22 C21 C20 N2 178.3(5) . . . . ?
C22 C21 C20 C25B 19.8(9) . . . . ?
C22 C21 C20 C25A -26.9(12) . . . . ?
C22 C23B C24B C25B -10.2(18) . . . . ?
C7 C2 C3 C4 -0.4(6) . . . . ?
C15 C17 C16 C12 1.6(5) . . . . ?
C15 C17 C16 C18 121.3(4) . . . . ?
C15 C14 C13 C12 1.6(5) . . . . ?
C15 C11 C9 O10 -60.3(5) . . . . ?
C15 C11 C9 N1 117.5(4) . . . . ?
C15 C11 C10 C8 -115.6(4) . . . . ?
C15 C11 C10 C12 3.3(5) . . . . ?
C5 C4 C3 C2 0.1(6) . . . . ?
C10 C11 C9 O10 -178.8(4) . . . . ?
C10 C11 C9 N1 -1.0(4) . . . . ?
C10 C11 C15 C17 -62.7(4) . . . . ?
C10 C11 C15 C14 51.7(4) . . . . ?
C42 C43 C41 C40 48.8(4) . . . . ?
C42 C43 C41 C37 -64.3(4) . . . . ?
C42 C43 C45 N4 -0.4(5) . . . . ?
C42 C43 C45 O16 178.4(5) . . . . ?
C41 C40 C39 C38 -0.8(5) . . . . ?
C41 C43 C42 C38 5.1(4) . . . . ?
C41 C43 C42 C44 -114.8(4) . . . . ?
C41 C43 C45 N4 117.5(4) . . . . ?
C41 C43 C45 O16 -63.7(7) . . . . ?
C45 N4 C46 C47 105.9(5) . . . . ?
C45 N4 C46 C51 -77.3(5) . . . . ?
C45 N4 C44 O15 -174.5(4) . . . . ?
C45 N4 C44 C42 0.5(5) . . . . ?
C45 C43 C42 C38 120.6(4) . . . . ?
C45 C43 C42 C44 0.7(5) . . . . ?
C45 C43 C41 C40 -66.8(4) . . . . ?
C45 C43 C41 C37 -179.9(3) . . . . ?
C8 N1 C4 C3 -74.7(5) . . . . ?
C8 N1 C4 C5 105.5(5) . . . . ?
C8 N1 C9 O10 176.2(4) . . . . ?
C8 N1 C9 C11 -1.7(4) . . . . ?
C8 C10 C12 C13 60.5(5) . . . . ?
C8 C10 C12 C16 175.1(4) . . . . ?
C16 C17 C15 C14 -54.9(4) . . . . ?
C16 C17 C15 C11 59.8(4) . . . . ?
C12 C10 C8 N1 -123.2(4) . . . . ?
C12 C10 C8 O9 53.5(7) . . . . ?
C12 C16 C18 N2 117.9(4) . . . . ?
C12 C16 C18 O11 -77.5(7) . . . . ?
C12 C16 C18 O11A -44.3(10) . . . . ?
C18 N2 C19 O12 -179.7(5) . . . . ?
C18 N2 C19 C17 -0.1(5) . . . . ?
C18 N2 C20 C21 87.5(7) . . . . ?
C18 N2 C20 C25B -115.6(8) . . . . ?
C18 N2 C20 C25A -70.6(9) . . . . ?
C18 C16 C12 C13 -63.4(5) . . . . ?
C18 C16 C12 C10 -177.7(4) . . . . ?
C20 N2 C19 O12 1.9(7) . . . . ?
C20 N2 C19 C17 -178.5(4) . . . . ?
C20 N2 C18 C16 179.0(4) . . . . ?
C20 N2 C18 O11 21.3(12) . . . . ?
C20 N2 C18 O11A -14.3(7) . . . . ?
C20 C21 C22 C26 -179.7(5) . . . . ?
C20 C21 C22 C23B -19.8(9) . . . . ?
C20 C21 C22 C23A 20.3(10) . . . . ?
C20 C25B C24B C23B 13(2) . . . . ?
C20 C25A C24A C23A -9(2) . . . . ?
C3D N1D C1D O1D 172(2) . . . . ?
C3D N1D C1D C2D -9.9(11) . . . . ?
C4D N1D C1D O1D -7(2) . . . . ?
C4D N1D C1D C2D 170.9(8) . . . . ?
C303 N300 C302 C301 3.6(19) . . . . ?
C303 N300 C302 O300 179.9(12) . . . . ?
C304 N300 C302 C301 -175.5(12) . . . . ?
C304 N300 C302 O300 0.8(17) . . . . ?
C25A C24A C23A C22 6(3) . . . . ?
C201 N201 C202 O200 175(2) . . . . ?
C201 N201 C202 C203 -2(3) . . . . ?
C204 N201 C202 O200 1(4) . . . . ?
C204 N201 C202 C203 -177(2) . . . . ?
N100 C100 O100 Cu2 -97(4) . . . . ?
C101 C100 O100 Cu2 74(6) . . . . ?
C102 N100 C100 C101 -168(3) . . . . ?
C102 N100 C100 O100 4(7) . . . . ?
C103 N100 C100 C101 -6(3) . . . . ?
C103 N100 C100 O100 166(7) . . . . ?

loop_
_smtbx_masks_void_nr
_smtbx_masks_void_average_x
_smtbx_masks_void_average_y
_smtbx_masks_void_average_z
_smtbx_masks_void_volume
_smtbx_masks_void_count_electrons
_smtbx_masks_void_content
1 0.610 0.129 -0.610 3167.5 930.9 ?
